data_7017907
loop_
_publ_author_name
'Bhaumik, Chanchal'
'Das, Shyamal'
'Maity, Dinesh'
'Baitalik, Sujoy'

_publ_section_title
;
 Luminescent bis-tridentate ruthenium(ii) and osmium(ii) complexes based
 on terpyridyl-imidazole ligand: synthesis, structural characterization,
 photophysical, electrochemical, and solvent dependence studies.
;
_journal_issue 8
_journal_name_full 'Dalton transactions (Cambridge, England : 2003)'
_journal_page_first 2427
_journal_page_last 2438
_journal_paper_doi 10.1039/c1dt11645b
_journal_volume 41
_journal_year 2012
_chemical_formula_sum 'C72 H50 Cl2 N10 O8 Os'
_chemical_formula_weight 1444.32
_chemical_name_systematic
;
?
;
_space_group_IT_number 70
_symmetry_cell_setting orthorhombic
_symmetry_space_group_name_Hall '-F 2uv 2vw'
_symmetry_space_group_name_H-M 'F d d d :2'
_atom_sites_solution_hydrogens geom
_atom_sites_solution_primary direct
_atom_sites_solution_secondary difmap
_audit_creation_method SHELXL-97
_cell_angle_alpha 90.00
_cell_angle_beta 90.00
_cell_angle_gamma 90.00
_cell_formula_units_Z 16
_cell_length_a 36.393(7)
_cell_length_b 37.524(12)
_cell_length_c 23.564(5)
_cell_measurement_reflns_used 9913
_cell_measurement_temperature 296(2)
_cell_measurement_theta_max 19.28
_cell_measurement_theta_min 2.24
_cell_volume 32179(14)
_computing_cell_refinement 'SMART (Bruker, 2002)'
_computing_data_collection 'SMART (Bruker, 2002)'
_computing_data_reduction 'SAINT (Bruker, 2002)'
_computing_molecular_graphics 'SHELXTL (Bruker, 2002)'
_computing_publication_material 'SHELXTL (Bruker, 2002)'
_computing_structure_refinement 'SHELXL-97 (Sheldrick, 1997)'
_computing_structure_solution 'SHELXS-97 (Sheldrick, 1990)'
_diffrn_ambient_temperature 296(2)
_diffrn_measured_fraction_theta_full 0.998
_diffrn_measured_fraction_theta_max 0.998
_diffrn_measurement_device_type 'CCD area detector'
_diffrn_measurement_method '\f and \w scans'
_diffrn_radiation_monochromator graphite
_diffrn_radiation_source 'fine-focus sealed tube'
_diffrn_radiation_type MoK\a
_diffrn_radiation_wavelength 0.71073
_diffrn_reflns_av_R_equivalents 0.1229
_diffrn_reflns_av_sigmaI/netI 0.0688
_diffrn_reflns_limit_h_max 43
_diffrn_reflns_limit_h_min -43
_diffrn_reflns_limit_k_max 44
_diffrn_reflns_limit_k_min -44
_diffrn_reflns_limit_l_max 27
_diffrn_reflns_limit_l_min -27
_diffrn_reflns_number 90724
_diffrn_reflns_theta_full 25.02
_diffrn_reflns_theta_max 25.02
_diffrn_reflns_theta_min 1.16
_diffrn_standards_decay_% <1
_exptl_absorpt_coefficient_mu 1.704
_exptl_absorpt_correction_T_max 0.6657
_exptl_absorpt_correction_T_min 0.5637
_exptl_absorpt_correction_type multi-scan
_exptl_absorpt_process_details 'SADABS (Sheldrick, 2000)'
_exptl_crystal_colour black
_exptl_crystal_density_diffrn 1.192
_exptl_crystal_density_method 'not measured'
_exptl_crystal_description rectangular
_exptl_crystal_F_000 11616
_exptl_crystal_size_max 0.38
_exptl_crystal_size_mid 0.28
_exptl_crystal_size_min 0.26
_platon_squeeze_details
;
;
_refine_diff_density_max 0.780
_refine_diff_density_min -0.788
_refine_diff_density_rms 0.080
_refine_ls_extinction_method none
_refine_ls_goodness_of_fit_ref 1.030
_refine_ls_hydrogen_treatment constr
_refine_ls_matrix_type fullcycle
_refine_ls_number_parameters 395
_refine_ls_number_reflns 7105
_refine_ls_number_restraints 0
_refine_ls_restrained_S_all 1.030
_refine_ls_R_factor_all 0.0895
_refine_ls_R_factor_gt 0.0509
_refine_ls_shift/su_max 0.000
_refine_ls_shift/su_mean 0.000
_refine_ls_structure_factor_coef Fsqd
_refine_ls_weighting_details 'calc w=1/[\s^2^(Fo^2^)+(0.0672P)^2^+0.0000P] where P=(Fo^2^+2Fc^2^)/3'
_refine_ls_weighting_scheme calc
_refine_ls_wR_factor_gt 0.1253
_refine_ls_wR_factor_ref 0.1351
_reflns_number_gt 4253
_reflns_number_total 7105
_reflns_threshold_expression >2sigma(I)
_cod_data_source_file c1dt11645b.txt
_cod_data_source_block q
_cod_depositor_comments
;
The following automatic conversions were performed:

'_symmetry_cell_setting' value 'Orthorhombic' changed to
'orthorhombic' according to
/home/saulius/struct/CIF-dictionaries/cif_core.dic dictionary named
'cif_core.dic' version 2.4.1 from 2010-06-29.

Automatic conversion script
Id: cif_fix_values 1715 2011-07-08 13:25:40Z adriana 
;
_cod_original_sg_symbol_H-M Fddd
_cod_database_code 7017907

loop_
_symmetry_equiv_pos_as_xyz
'x, y, z'
'-x+1/4, -y+1/4, z'
'x, -y+1/4, -z+1/4'
'-x+1/4, y, -z+1/4'
'x, y+1/2, z+1/2'
'-x+1/4, -y+3/4, z+1/2'
'x, -y+3/4, -z+3/4'
'-x+1/4, y+1/2, -z+3/4'
'x+1/2, y, z+1/2'
'-x+3/4, -y+1/4, z+1/2'
'x+1/2, -y+1/4, -z+3/4'
'-x+3/4, y, -z+3/4'
'x+1/2, y+1/2, z'
'-x+3/4, -y+3/4, z'
'x+1/2, -y+3/4, -z+1/4'
'-x+3/4, y+1/2, -z+1/4'
'-x, -y, -z'
'x-1/4, y-1/4, -z'
'-x, y-1/4, z-1/4'
'x-1/4, -y, z-1/4'
'-x, -y+1/2, -z+1/2'
'x-1/4, y+1/4, -z+1/2'
'-x, y+1/4, z+1/4'
'x-1/4, -y+1/2, z+1/4'
'-x+1/2, -y, -z+1/2'
'x+1/4, y-1/4, -z+1/2'
'-x+1/2, y-1/4, z+1/4'
'x+1/4, -y, z+1/4'
'-x+1/2, -y+1/2, -z'
'x+1/4, y+1/4, -z'
'-x+1/2, y+1/4, z-1/4'
'x+1/4, -y+1/2, z-1/4'

loop_
_atom_site_label
_atom_site_type_symbol
_atom_site_fract_x
_atom_site_fract_y
_atom_site_fract_z
_atom_site_U_iso_or_equiv
_atom_site_adp_type
_atom_site_occupancy
_atom_site_symmetry_multiplicity
_atom_site_calc_flag
_atom_site_refinement_flags
Os1 Os 0.3750 0.014399(9) 0.3750 0.05973(14) Uani 1 2 d S
C1 C 0.42942(16) 0.07445(18) 0.3535(3) 0.0771(19) Uani 1 1 d .
H1 H 0.4369 0.0710 0.3908 0.093 Uiso 1 1 calc R
C2 C 0.44544(18) 0.10116(19) 0.3227(3) 0.088(2) Uani 1 1 d .
H2 H 0.4647 0.1142 0.3382 0.105 Uiso 1 1 calc R
C3 C 0.4331(2) 0.1088(2) 0.2688(3) 0.099(2) Uani 1 1 d .
H3 H 0.4422 0.1281 0.2484 0.119 Uiso 1 1 calc R
C4 C 0.40666(17) 0.08636(17) 0.2465(3) 0.0790(19) Uani 1 1 d .
H4 H 0.3987 0.0897 0.2094 0.095 Uiso 1 1 calc R
C5 C 0.39216(15) 0.05939(16) 0.2783(2) 0.0618(15) Uani 1 1 d .
C6 C 0.36224(14) 0.03555(15) 0.2577(3) 0.0600(15) Uani 1 1 d .
C7 C 0.34662(14) 0.03433(15) 0.2050(2) 0.0622(15) Uani 1 1 d .
H7 H 0.3555 0.0490 0.1763 0.075 Uiso 1 1 calc R
C8 C 0.31765(14) 0.01145(15) 0.1940(2) 0.0570(14) Uani 1 1 d .
C9 C 0.30543(14) -0.01027(15) 0.2383(3) 0.0604(15) Uani 1 1 d .
H9 H 0.2860 -0.0258 0.2321 0.072 Uiso 1 1 calc R
C10 C 0.32159(14) -0.00902(14) 0.2906(2) 0.0535(14) Uani 1 1 d .
C11 C 0.31327(15) -0.03131(17) 0.3410(3) 0.0653(16) Uani 1 1 d .
C12 C 0.28594(16) -0.05582(17) 0.3432(3) 0.0729(17) Uani 1 1 d .
H12 H 0.2709 -0.0596 0.3119 0.087 Uiso 1 1 calc R
C13 C 0.28057(19) -0.07541(19) 0.3930(3) 0.088(2) Uani 1 1 d .
H13 H 0.2624 -0.0928 0.3948 0.105 Uiso 1 1 calc R
C14 C 0.30232(19) -0.06860(19) 0.4391(3) 0.088(2) Uani 1 1 d .
H14 H 0.2989 -0.0813 0.4726 0.106 Uiso 1 1 calc R
C15 C 0.32971(17) -0.04253(16) 0.4358(3) 0.0743(17) Uani 1 1 d .
H15 H 0.3443 -0.0378 0.4673 0.089 Uiso 1 1 calc R
C16 C 0.29963(15) 0.01120(16) 0.1366(3) 0.0656(17) Uani 1 1 d .
C17 C 0.30685(16) 0.03813(19) 0.0971(3) 0.0786(19) Uani 1 1 d .
H17 H 0.3230 0.0563 0.1071 0.094 Uiso 1 1 calc R
C18 C 0.29121(17) 0.0389(2) 0.0445(3) 0.088(2) Uani 1 1 d .
H18 H 0.2974 0.0570 0.0193 0.106 Uiso 1 1 calc R
C19 C 0.26649(18) 0.0131(2) 0.0285(3) 0.0786(19) Uani 1 1 d .
C20 C 0.25976(18) -0.01478(18) 0.0659(3) 0.083(2) Uani 1 1 d .
H20 H 0.2444 -0.0333 0.0545 0.099 Uiso 1 1 calc R
C21 C 0.2754(2) -0.01599(17) 0.1204(3) 0.0810(19) Uani 1 1 d .
H21 H 0.2697 -0.0345 0.1452 0.097 Uiso 1 1 calc R
C22 C 0.24782(19) 0.0149(2) -0.0262(3) 0.094(2) Uani 1 1 d .
C23 C 0.2293(2) 0.0364(2) -0.1106(3) 0.097(2) Uani 1 1 d .
C24 C 0.2147(2) 0.0029(3) -0.1016(3) 0.098(2) Uani 1 1 d .
C25 C 0.1909(2) -0.0188(3) -0.1359(4) 0.109(3) Uani 1 1 d .
C26 C 0.1679(3) -0.0031(3) -0.1773(4) 0.157(4) Uani 1 1 d .
H26 H 0.1672 0.0216 -0.1806 0.189 Uiso 1 1 calc R
C27 C 0.1469(4) -0.0231(4) -0.2121(6) 0.174(6) Uani 1 1 d .
H27 H 0.1338 -0.0123 -0.2412 0.208 Uiso 1 1 calc R
C28 C 0.1449(3) -0.0587(5) -0.2050(5) 0.155(5) Uani 1 1 d .
H28 H 0.1289 -0.0721 -0.2273 0.186 Uiso 1 1 calc R
C29 C 0.1670(3) -0.0759(3) -0.1637(4) 0.140(4) Uani 1 1 d .
H29 H 0.1659 -0.1005 -0.1592 0.168 Uiso 1 1 calc R
C30 C 0.1907(3) -0.0551(3) -0.1295(3) 0.115(3) Uani 1 1 d .
H30 H 0.2059 -0.0660 -0.1030 0.138 Uiso 1 1 calc R
C31 C 0.2271(2) 0.0625(3) -0.1574(3) 0.110(3) Uani 1 1 d .
C32 C 0.2148(3) 0.0962(3) -0.1499(5) 0.151(4) Uiso 1 1 d .
H32 H 0.2076 0.1035 -0.1140 0.181 Uiso 1 1 calc R
C33 C 0.2129(3) 0.1215(3) -0.1977(6) 0.167(4) Uiso 1 1 d .
H33 H 0.2048 0.1449 -0.1945 0.201 Uiso 1 1 calc R
C34 C 0.2246(3) 0.1057(3) -0.2488(5) 0.158(4) Uiso 1 1 d .
H34 H 0.2242 0.1206 -0.2804 0.190 Uiso 1 1 calc R
C35 C 0.2355(3) 0.0750(3) -0.2582(5) 0.163(4) Uiso 1 1 d .
H35 H 0.2402 0.0677 -0.2952 0.196 Uiso 1 1 calc R
C36 C 0.2409(3) 0.0506(3) -0.2118(5) 0.156(4) Uiso 1 1 d .
H36 H 0.2525 0.0287 -0.2165 0.187 Uiso 1 1 calc R
Cl1 Cl 0.27868(7) 0.10874(6) 0.25708(9) 0.0988(6) Uani 1 1 d .
N1 N 0.40334(11) 0.05307(11) 0.3320(2) 0.0607(12) Uani 1 1 d .
N2 N 0.35019(11) 0.01418(11) 0.30080(19) 0.0543(11) Uani 1 1 d .
N3 N 0.33530(13) -0.02409(12) 0.3873(2) 0.0636(13) Uani 1 1 d .
N4 N 0.22705(16) -0.01049(17) -0.0482(3) 0.098(2) Uani 1 1 d .
N5 N 0.24954(16) 0.0439(2) -0.0623(3) 0.0995(19) Uani 1 1 d .
H5 H 0.2612 0.0634 -0.0557 0.119 Uiso 1 1 calc R
O1 O 0.27177(14) 0.07391(14) 0.2769(2) 0.1072(16) Uani 1 1 d .
O2 O 0.2773(2) 0.11279(16) 0.1993(3) 0.148(3) Uani 1 1 d .
O3 O 0.3126(4) 0.1187(3) 0.2739(5) 0.293(8) Uani 1 1 d .
O4 O 0.2641(5) 0.1333(2) 0.2825(6) 0.312(9) Uani 1 1 d .

loop_
_atom_site_aniso_label
_atom_site_aniso_U_11
_atom_site_aniso_U_22
_atom_site_aniso_U_33
_atom_site_aniso_U_23
_atom_site_aniso_U_13
_atom_site_aniso_U_12
Os1 0.05422(19) 0.0625(2) 0.0625(2) 0.000 -0.00458(17) 0.000
C1 0.069(4) 0.088(5) 0.075(4) 0.002(4) -0.022(3) -0.019(4)
C2 0.073(4) 0.091(5) 0.099(6) 0.012(5) -0.016(4) -0.032(4)
C3 0.095(5) 0.111(6) 0.093(6) 0.029(5) -0.023(4) -0.041(5)
C4 0.081(4) 0.092(5) 0.065(4) 0.014(4) -0.013(3) -0.031(4)
C5 0.054(3) 0.078(4) 0.054(4) 0.011(3) -0.009(3) -0.015(3)
C6 0.050(3) 0.059(4) 0.071(4) 0.003(3) -0.003(3) -0.004(3)
C7 0.054(3) 0.074(4) 0.058(4) 0.011(3) -0.005(3) -0.006(3)
C8 0.050(3) 0.062(4) 0.059(4) -0.001(3) 0.002(3) -0.001(3)
C9 0.049(3) 0.064(4) 0.068(4) -0.010(3) -0.004(3) -0.008(3)
C10 0.048(3) 0.052(4) 0.060(4) -0.001(3) 0.000(3) -0.003(2)
C11 0.059(4) 0.072(4) 0.064(4) -0.006(3) -0.009(3) -0.005(3)
C12 0.061(4) 0.085(5) 0.072(5) -0.003(4) -0.002(3) -0.012(3)
C13 0.079(5) 0.088(5) 0.097(6) 0.006(4) 0.019(4) -0.024(4)
C14 0.082(5) 0.098(5) 0.085(5) 0.019(4) 0.012(4) -0.026(4)
C15 0.078(4) 0.075(4) 0.071(4) 0.000(4) 0.000(3) 0.009(4)
C16 0.053(3) 0.074(4) 0.071(4) -0.008(3) -0.009(3) -0.008(3)
C17 0.062(4) 0.093(5) 0.080(5) 0.010(4) -0.013(4) -0.020(3)
C18 0.063(4) 0.126(6) 0.076(5) 0.007(4) -0.018(4) -0.020(4)
C19 0.075(4) 0.109(6) 0.051(4) -0.007(4) -0.006(3) -0.009(4)
C20 0.080(4) 0.096(5) 0.072(5) -0.012(4) -0.011(4) -0.022(4)
C21 0.089(5) 0.083(5) 0.071(5) -0.002(4) -0.009(4) -0.017(4)
C22 0.073(5) 0.129(7) 0.079(5) -0.003(5) -0.010(4) -0.008(5)
C23 0.094(5) 0.117(7) 0.079(6) -0.005(5) -0.015(4) -0.022(5)
C24 0.087(5) 0.140(7) 0.067(5) -0.019(5) -0.007(4) -0.019(5)
C25 0.082(5) 0.142(8) 0.103(7) -0.015(6) 0.005(5) -0.034(5)
C26 0.114(7) 0.218(11) 0.139(9) -0.020(8) -0.057(7) -0.034(8)
C27 0.148(10) 0.210(14) 0.163(12) -0.003(11) -0.050(9) -0.053(10)
C28 0.087(6) 0.281(17) 0.098(8) -0.058(10) -0.021(6) -0.040(10)
C29 0.141(8) 0.166(9) 0.114(8) -0.061(7) 0.017(7) -0.062(8)
C30 0.133(7) 0.129(8) 0.082(6) -0.033(6) -0.001(5) -0.017(6)
C31 0.093(6) 0.171(9) 0.066(5) -0.012(6) -0.009(4) -0.034(6)
Cl1 0.1325(17) 0.0747(13) 0.0892(15) 0.0031(12) -0.0457(13) 0.0212(13)
N1 0.056(3) 0.061(3) 0.066(3) 0.000(2) -0.007(2) -0.005(2)
N2 0.048(2) 0.050(3) 0.065(3) 0.002(2) 0.004(2) -0.002(2)
N3 0.065(3) 0.052(3) 0.074(4) 0.000(2) 0.005(2) 0.006(2)
N4 0.081(4) 0.136(6) 0.077(4) -0.037(4) -0.009(3) -0.026(4)
N5 0.089(4) 0.134(6) 0.076(4) -0.002(4) -0.017(3) -0.012(4)
O1 0.124(4) 0.097(4) 0.101(4) 0.024(3) -0.035(3) -0.021(3)
O2 0.223(7) 0.132(5) 0.091(4) 0.036(4) -0.064(4) -0.055(5)
O3 0.372(15) 0.183(9) 0.322(13) 0.130(9) -0.257(13) -0.151(10)
O4 0.50(2) 0.134(7) 0.303(14) 0.080(7) 0.209(15) 0.140(11)

loop_
_atom_type_symbol
_atom_type_description
_atom_type_scat_dispersion_real
_atom_type_scat_dispersion_imag
_atom_type_scat_source
C C 0.0033 0.0016 'International Tables Vol C Tables 4.2.6.8 and 6.1.1.4'
H H 0.0000 0.0000 'International Tables Vol C Tables 4.2.6.8 and 6.1.1.4'
Cl Cl 0.1484 0.1585 'International Tables Vol C Tables 4.2.6.8 and 6.1.1.4'
N N 0.0061 0.0033 'International Tables Vol C Tables 4.2.6.8 and 6.1.1.4'
O O 0.0106 0.0060 'International Tables Vol C Tables 4.2.6.8 and 6.1.1.4'
Os Os -1.2165 7.6030 'International Tables Vol C Tables 4.2.6.8 and 6.1.1.4'

loop_
_geom_angle_atom_site_label_1
_geom_angle_atom_site_label_2
_geom_angle_atom_site_label_3
_geom_angle
_geom_angle_site_symmetry_1
_geom_angle_site_symmetry_3
N2 Os1 N2 179.5(2) 12 .
N2 Os1 N1 102.18(17) 12 .
N2 Os1 N1 78.16(17) . .
N2 Os1 N1 78.16(17) 12 12
N2 Os1 N1 102.18(17) . 12
N1 Os1 N1 89.8(2) . 12
N2 Os1 N3 78.53(18) 12 12
N2 Os1 N3 101.13(18) . 12
N1 Os1 N3 94.22(17) . 12
N1 Os1 N3 156.68(18) 12 12
N2 Os1 N3 101.13(18) 12 .
N2 Os1 N3 78.53(18) . .
N1 Os1 N3 156.68(18) . .
N1 Os1 N3 94.22(17) 12 .
N3 Os1 N3 91.2(2) 12 .
N1 C1 C2 122.7(6) . .
N1 C1 H1 118.6 . .
C2 C1 H1 118.6 . .
C1 C2 C3 120.2(6) . .
C1 C2 H2 119.9 . .
C3 C2 H2 119.9 . .
C2 C3 C4 116.8(7) . .
C2 C3 H3 121.6 . .
C4 C3 H3 121.6 . .
C5 C4 C3 120.8(6) . .
C5 C4 H4 119.6 . .
C3 C4 H4 119.6 . .
N1 C5 C4 121.9(5) . .
N1 C5 C6 114.8(4) . .
C4 C5 C6 123.3(5) . .
N2 C6 C7 121.5(5) . .
N2 C6 C5 110.2(5) . .
C7 C6 C5 128.2(5) . .
C6 C7 C8 120.5(5) . .
C6 C7 H7 119.7 . .
C8 C7 H7 119.7 . .
C7 C8 C9 117.6(5) . .
C7 C8 C16 120.3(5) . .
C9 C8 C16 122.0(5) . .
C10 C9 C8 121.1(5) . .
C10 C9 H9 119.4 . .
C8 C9 H9 119.4 . .
C9 C10 N2 120.3(5) . .
C9 C10 C11 127.9(5) . .
N2 C10 C11 111.7(4) . .
C12 C11 N3 121.9(6) . .
C12 C11 C10 124.2(5) . .
N3 C11 C10 113.8(4) . .
C11 C12 C13 119.4(6) . .
C11 C12 H12 120.3 . .
C13 C12 H12 120.3 . .
C14 C13 C12 119.2(6) . .
C14 C13 H13 120.4 . .
C12 C13 H13 120.4 . .
C13 C14 C15 119.9(7) . .
C13 C14 H14 120.1 . .
C15 C14 H14 120.1 . .
N3 C15 C14 120.9(6) . .
N3 C15 H15 119.5 . .
C14 C15 H15 119.5 . .
C17 C16 C21 117.6(5) . .
C17 C16 C8 120.8(5) . .
C21 C16 C8 121.6(5) . .
C18 C17 C16 122.7(6) . .
C18 C17 H17 118.6 . .
C16 C17 H17 118.6 . .
C17 C18 C19 120.6(7) . .
C17 C18 H18 119.7 . .
C19 C18 H18 119.7 . .
C18 C19 C20 118.1(6) . .
C18 C19 C22 121.1(6) . .
C20 C19 C22 120.8(5) . .
C19 C20 C21 122.2(5) . .
C19 C20 H20 118.9 . .
C21 C20 H20 118.9 . .
C16 C21 C20 118.7(5) . .
C16 C21 H21 120.7 . .
C20 C21 H21 120.7 . .
N4 C22 N5 110.7(7) . .
N4 C22 C19 125.5(8) . .
N5 C22 C19 123.8(7) . .
C24 C23 N5 105.3(7) . .
C24 C23 C31 134.1(7) . .
N5 C23 C31 120.6(8) . .
C23 C24 N4 109.5(7) . .
C23 C24 C25 131.4(9) . .
N4 C24 C25 119.1(8) . .
C30 C25 C26 118.9(9) . .
C30 C25 C24 120.3(9) . .
C26 C25 C24 120.7(10) . .
C27 C26 C25 121.6(12) . .
C27 C26 H26 119.2 . .
C25 C26 H26 119.2 . .
C26 C27 C28 120.5(14) . .
C26 C27 H27 119.7 . .
C28 C27 H27 119.7 . .
C27 C28 C29 120.3(11) . .
C27 C28 H28 119.8 . .
C29 C28 H28 119.8 . .
C30 C29 C28 119.0(11) . .
C30 C29 H29 120.5 . .
C28 C29 H29 120.5 . .
C25 C30 C29 119.4(10) . .
C25 C30 H30 120.3 . .
C29 C30 H30 120.3 . .
C32 C31 C36 121.2(11) . .
C32 C31 C23 122.7(9) . .
C36 C31 C23 116.0(10) . .
C31 C32 C33 121.3(12) . .
C31 C32 H32 119.4 . .
C33 C32 H32 119.4 . .
C34 C33 C32 111.5(12) . .
C34 C33 H33 124.3 . .
C32 C33 H33 124.3 . .
C35 C34 C33 129.8(14) . .
C35 C34 H34 115.1 . .
C33 C34 H34 115.1 . .
C34 C35 C36 120.1(13) . .
C34 C35 H35 119.9 . .
C36 C35 H35 119.9 . .
C35 C36 C31 115.3(11) . .
C35 C36 H36 122.3 . .
C31 C36 H36 122.3 . .
O4 Cl1 O3 92.5(9) . .
O4 Cl1 O2 112.8(7) . .
O3 Cl1 O2 107.1(6) . .
O4 Cl1 O1 117.5(6) . .
O3 Cl1 O1 108.9(4) . .
O2 Cl1 O1 115.1(3) . .
C1 N1 C5 117.4(4) . .
C1 N1 Os1 126.5(3) . .
C5 N1 Os1 115.8(2) . .
C6 N2 C10 118.9(3) . .
C6 N2 Os1 120.7(3) . .
C10 N2 Os1 120.3(3) . .
C15 N3 C11 118.7(4) . .
C15 N3 Os1 125.7(3) . .
C11 N3 Os1 115.6(3) . .
C22 N4 C24 105.8(7) . .
C22 N5 C23 108.7(7) . .
C22 N5 H5 125.7 . .
C23 N5 H5 125.7 . .

loop_
_geom_bond_atom_site_label_1
_geom_bond_atom_site_label_2
_geom_bond_distance
_geom_bond_site_symmetry_2
Os1 N2 1.968(4) 12
Os1 N2 1.968(4) .
Os1 N1 2.048(4) .
Os1 N1 2.048(4) 12
Os1 N3 2.063(5) 12
Os1 N3 2.063(5) .
C1 N1 1.341(6) .
C1 C2 1.367(8) .
C1 H1 0.9300 .
C2 C3 1.377(9) .
C2 H2 0.9300 .
C3 C4 1.384(8) .
C3 H3 0.9300 .
C4 C5 1.365(7) .
C4 H4 0.9300 .
C5 N1 1.352(6) .
C5 C6 1.490(7) .
C6 N2 1.366(6) .
C6 C7 1.368(7) .
C7 C8 1.384(7) .
C7 H7 0.9300 .
C8 C9 1.398(7) .
C8 C16 1.503(8) .
C9 C10 1.366(7) .
C9 H9 0.9300 .
C10 N2 1.378(5) .
C10 C11 1.484(8) .
C11 C12 1.356(8) .
C11 N3 1.382(6) .
C12 C13 1.399(9) .
C12 H12 0.9300 .
C13 C14 1.368(9) .
C13 H13 0.9300 .
C14 C15 1.399(8) .
C14 H14 0.9300 .
C15 N3 1.350(6) .
C15 H15 0.9300 .
C16 C17 1.398(8) .
C16 C21 1.402(6) .
C17 C18 1.364(8) .
C17 H17 0.9300 .
C18 C19 1.373(8) .
C18 H18 0.9300 .
C19 C20 1.391(8) .
C19 C22 1.459(7) .
C20 C21 1.404(7) .
C20 H20 0.9300 .
C21 H21 0.9300 .
C22 N4 1.321(8) .
C22 N5 1.382(9) .
C23 C24 1.380(11) .
C23 N5 1.385(8) .
C23 C31 1.478(11) .
C24 N4 1.428(10) .
C24 C25 1.436(11) .
C25 C30 1.372(11) .
C25 C26 1.414(12) .
C26 C27 1.348(14) .
C26 H26 0.9300 .
C27 C28 1.348(15) .
C27 H27 0.9300 .
C28 C29 1.417(15) .
C28 H28 0.9300 .
C29 C30 1.415(11) .
C29 H29 0.9300 .
C30 H30 0.9300 .
C31 C32 1.352(12) .
C31 C36 1.447(12) .
C32 C33 1.475(13) .
C32 H32 0.9300 .
C33 C34 1.410(14) .
C33 H33 0.9300 .
C34 C35 1.237(13) .
C34 H34 0.9300 .
C35 C36 1.440(13) .
C35 H35 0.9300 .
C36 H36 0.9300 .
Cl1 O4 1.221(9) .
Cl1 O3 1.348(9) .
Cl1 O2 1.371(6) .
Cl1 O1 1.410(5) .
N5 H5 0.8600 .

loop_
_platon_squeeze_void_nr
_platon_squeeze_void_average_x
_platon_squeeze_void_average_y
_platon_squeeze_void_average_z
_platon_squeeze_void_volume
_platon_squeeze_void_count_electrons
_platon_squeeze_void_content
1 -0.010 0.125 0.625 14 0 ' '
2 0.010 0.375 0.875 15 3 ' '
3 -0.010 0.625 0.125 14 0 ' '
4 0.010 0.875 0.375 15 3 ' '
5 0.125 0.125 0.637 1206 273 ' '
6 0.125 0.625 0.137 1206 273 ' '
7 0.098 0.375 0.375 24 9 ' '
8 0.098 0.875 0.875 24 9 ' '
9 0.152 0.375 0.875 24 8 ' '
10 0.152 0.875 0.375 24 8 ' '
11 0.240 0.375 0.375 14 1 ' '
12 0.240 0.875 0.875 14 1 ' '
13 0.266 0.125 0.625 12 1 ' '
14 0.266 0.625 0.125 12 1 ' '
15 0.375 0.375 0.362 1207 275 ' '
16 0.375 0.875 0.862 1207 275 ' '
17 0.348 0.125 0.125 24 9 ' '
18 0.348 0.625 0.625 24 9 ' '
19 0.402 0.125 0.625 24 8 ' '
20 0.402 0.625 0.125 24 8 ' '
21 0.490 0.125 0.125 14 0 ' '
22 0.490 0.625 0.625 14 0 ' '
23 0.516 0.375 0.375 12 2 ' '
24 0.516 0.875 0.875 12 2 ' '
25 0.625 0.125 0.137 1206 273 ' '
26 0.625 0.625 0.637 1206 273 ' '
27 0.598 0.375 0.875 24 9 ' '
28 0.598 0.875 0.375 24 9 ' '
29 0.652 0.375 0.375 24 8 ' '
30 0.652 0.875 0.875 24 8 ' '
31 0.740 0.375 0.875 14 1 ' '
32 0.740 0.875 0.375 14 1 ' '
33 0.766 0.125 0.125 12 1 ' '
34 0.766 0.625 0.625 12 1 ' '
35 0.875 0.375 0.862 1203 275 ' '
36 0.875 0.875 0.362 1203 275 ' '
37 0.848 0.125 0.625 24 9 ' '
38 0.848 0.625 0.125 24 9 ' '
39 0.902 0.125 0.125 24 8 ' '
40 0.902 0.625 0.625 24 8 ' '
